data_7101044
_journal_name_full 'Chemical Communications'
_journal_paper_doi 10.1039/b601143h
_journal_year 2006
_chemical_formula_moiety 'C26 H28 B Cl2 F4 Ir N O2 P '
_chemical_formula_sum 'C26 H28 B Cl2 F4 Ir N O2 P'
_chemical_formula_weight 767.42
_space_group_IT_number 2
_symmetry_cell_setting triclinic
_symmetry_Int_Tables_number 2
_symmetry_space_group_name_Hall '-P 1'
_symmetry_space_group_name_H-M 'P -1'
_cell_angle_alpha 91.706(5)
_cell_angle_beta 103.789(3)
_cell_angle_gamma 91.982(5)
_cell_formula_units_Z 2
_cell_length_a 9.9562(9)
_cell_length_b 11.5147(7)
_cell_length_c 12.548(1)
_cell_measurement_temperature 213
_cell_volume 1395.2(2)
_diffrn_ambient_temperature 213
_exptl_crystal_density_diffrn 1.827
_cod_original_formula_sum 'C26 H28 B Cl2 F4 Ir N O2 P '
_cod_database_code 7101044

loop_
_symmetry_equiv_pos_as_xyz
x,y,z
-x,-y,-z

loop_
_atom_site_label
_atom_site_type_symbol
_atom_site_fract_x
_atom_site_fract_y
_atom_site_fract_z
_atom_site_U_iso_or_equiv
_atom_site_adp_type
_atom_site_occupancy
_atom_site_calc_flag
_atom_site_refinement_flags
_atom_site_disorder_assembly
_atom_site_disorder_group
Ir(1) Ir 0.20572(2) 0.88397(1) 0.72050(1) 0.0305(1) Uani 1.00 d . . .
Cl(1) Cl 0.2670(5) 0.4364(4) 0.6941(4) 0.118(1) Uani 1.00 d . . .
Cl(2) Cl -0.0334(4) 0.4399(2) 0.6535(3) 0.111(1) Uani 1.00 d . . .
P(1) P 0.4451(1) 0.8895(1) 0.7627(1) 0.0313(3) Uani 1.00 d . . .
F(1) F -0.0245(4) 0.6854(4) 1.0705(4) 0.0564(10) Uani 1.00 d . . .
F(2) F -0.1565(5) 0.6426(5) 0.9029(4) 0.072(1) Uani 1.00 d . . .
F(3) F -0.1084(6) 0.8315(4) 0.9638(5) 0.077(1) Uani 1.00 d . . .
F(4) F -0.2519(4) 0.7161(4) 1.0346(4) 0.065(1) Uani 1.00 d . . .
O(1) O 0.1467(5) 1.0996(5) 0.5986(5) 0.058(1) Uani 1.00 d . . .
O(3) O 0.1928(5) 0.9557(5) 0.4984(4) 0.054(1) Uani 1.00 d . . .
N(1) N 0.2438(6) 0.7517(5) 0.8475(4) 0.0321(10) Uani 1.00 d . . .
C(1) C 0.1787(7) 0.9982(6) 0.5979(6) 0.042(1) Uani 1.00 d . . .
C(01) C 0.2354(7) 0.8397(7) 0.4923(6) 0.052(2) Uani 1.00 d . . .
C(02) C 0.2031(7) 0.7646(6) 0.5818(5) 0.041(1) Uani 1.00 d . . .
C(03) C 0.0698(7) 0.7615(5) 0.6004(5) 0.045(1) Uani 1.00 d . . .
C(04) C -0.0026(7) 0.9356(7) 0.7441(7) 0.056(2) Uani 1.00 d . . .
C(05) C 0.1012(8) 0.9684(6) 0.8374(7) 0.042(2) Uani 0.80 d P . .
C(05A) C 0.081(3) 1.028(3) 0.770(3) 0.042(2) Uani 0.20 d P . .
C(06) C 0.2190(9) 1.0290(7) 0.8397(7) 0.054(2) Uani 1.00 d . . .
C(11) C 0.3715(6) 0.7430(5) 0.9111(4) 0.032(1) Uani 1.00 d . . .
C(12) C 0.4056(7) 0.6550(6) 0.9857(5) 0.045(1) Uani 1.00 d . . .
C(13) C 0.3029(7) 0.5766(6) 0.9951(5) 0.045(1) Uani 1.00 d . . .
C(14) C 0.1692(7) 0.5873(5) 0.9312(6) 0.045(1) Uani 1.00 d . . .
C(15) C 0.1438(6) 0.6745(5) 0.8597(5) 0.040(1) Uani 1.00 d . . .
C(16) C 0.4792(6) 0.8358(5) 0.9024(5) 0.037(1) Uani 1.00 d . . .
C(21) C 0.5346(6) 0.7893(5) 0.6921(5) 0.037(1) Uani 1.00 d . . .
C(22) C 0.5302(9) 0.6712(6) 0.7100(7) 0.056(2) Uani 1.00 d . . .
C(23) C 0.598(1) 0.5971(8) 0.6541(9) 0.074(2) Uani 1.00 d . . .
C(24) C 0.667(1) 0.6356(9) 0.5787(8) 0.061(2) Uani 1.00 d . . .
C(25) C 0.6713(8) 0.7512(7) 0.5599(7) 0.055(2) Uani 1.00 d . . .
C(26) C 0.6072(6) 0.8305(6) 0.6164(5) 0.042(1) Uani 1.00 d . . .
C(31) C 0.5474(5) 1.0245(5) 0.7751(5) 0.035(1) Uani 1.00 d . . .
C(32) C 0.4954(6) 1.1220(5) 0.7242(6) 0.048(1) Uani 1.00 d . . .
C(33) C 0.5772(8) 1.2245(6) 0.7301(7) 0.058(2) Uani 1.00 d . . .
C(34) C 0.7134(7) 1.2279(6) 0.7926(6) 0.050(2) Uani 1.00 d . . .
C(35) C 0.7668(8) 1.1294(7) 0.8453(7) 0.047(2) Uani 1.00 d . . .
C(36) C 0.6840(6) 1.0266(6) 0.8370(6) 0.041(1) Uani 1.00 d . . .
C(41) C 0.120(1) 0.3593(9) 0.708(1) 0.076(3) Uani 1.00 d . . .
B(1) B -0.1367(7) 0.7194(6) 0.9909(7) 0.046(2) Uani 1.00 d . . .
H(1) H 0.190(8) 0.821(6) 0.407(6) 0.0452(2) Uiso 1.00 d . . .
H(2) H 0.333(6) 0.855(5) 0.491(5) 0.0221(2) Uiso 1.00 d . . .
H(3) H 0.269(8) 0.701(7) 0.615(7) 0.0458(2) Uiso 1.00 d . . .
H(4) H -0.005(6) 0.814(5) 0.551(5) 0.0182(2) Uiso 1.00 d . . .
H(5) H 0.089(9) 0.689(8) 0.642(7) 0.0612(3) Uiso 1.00 d . . .
H(6) H -0.0487 0.9956 0.7006 0.0674 Uiso 1.00 calc . . .
H(7) H -0.0690 0.8758 0.7492 0.0674 Uiso 1.00 calc . . .
H(8) H 0.0997 0.9264 0.9021 0.0519 Uiso 1.00 calc . . .
H(9) H 0.2114 1.1064 0.8124 0.0645 Uiso 1.00 calc . . .
H(10) H 0.2915 1.0310 0.9050 0.0645 Uiso 1.00 calc . . .
H(11) H 0.4979 0.6497 1.0282 0.0528 Uiso 1.00 calc . . .
H(12) H 0.3229 0.5148 1.0459 0.0544 Uiso 1.00 calc . . .
H(13) H 0.0958 0.5347 0.9368 0.0539 Uiso 1.00 calc . . .
H(14) H 0.0521 0.6819 0.8158 0.0476 Uiso 1.00 calc . . .
H(15) H 0.4791 0.8982 0.9536 0.0454 Uiso 1.00 calc . . .
H(16) H 0.5689 0.8027 0.9200 0.0454 Uiso 1.00 calc . . .
H(17) H 0.4801 0.6425 0.7610 0.0646 Uiso 1.00 calc . . .
H(18) H 0.5940 0.5139 0.6672 0.0854 Uiso 1.00 calc . . .
H(19) H 0.7114 0.5832 0.5400 0.0734 Uiso 1.00 calc . . .
H(20) H 0.7193 0.7777 0.5085 0.0656 Uiso 1.00 calc . . .
H(21) H 0.6127 0.9113 0.6032 0.0497 Uiso 1.00 calc . . .
H(22) H 0.4014 1.1198 0.6833 0.0556 Uiso 1.00 calc . . .
H(23) H 0.5391 1.2907 0.6917 0.0682 Uiso 1.00 calc . . .
H(24) H 0.7681 1.2991 0.8002 0.0589 Uiso 1.00 calc . . .
H(25) H 0.8596 1.1314 0.8868 0.0553 Uiso 1.00 calc . . .
H(26) H 0.7223 0.9594 0.8743 0.0509 Uiso 1.00 calc . . .
H(27) H 0.1262 0.3469 0.7852 0.0909 Uiso 1.00 calc . . .
H(28) H 0.1112 0.2858 0.6709 0.0909 Uiso 1.00 calc . . .

loop_
_atom_site_aniso_label
_atom_site_aniso_U_11
_atom_site_aniso_U_22
_atom_site_aniso_U_33
_atom_site_aniso_U_12
_atom_site_aniso_U_13
_atom_site_aniso_U_23
Ir(1) 0.0276(2) 0.0323(2) 0.0306(2) -0.0043(1) 0.0058(1) 0.0017(1)
Cl(1) 0.135(3) 0.109(3) 0.137(3) -0.004(2) 0.086(3) -0.014(2)
Cl(2) 0.127(2) 0.063(2) 0.112(2) -0.012(2) -0.030(2) 0.006(1)
P(1) 0.0276(6) 0.0298(6) 0.0351(7) -0.0032(5) 0.0049(5) 0.0041(5)
F(1) 0.034(2) 0.068(3) 0.063(3) -0.004(2) 0.004(2) 0.008(2)
F(2) 0.064(3) 0.089(3) 0.060(3) -0.016(3) 0.013(2) -0.014(2)
F(3) 0.088(3) 0.050(2) 0.105(4) 0.004(2) 0.042(3) 0.030(3)
F(4) 0.041(2) 0.068(3) 0.092(3) 0.009(2) 0.025(2) 0.023(2)
O(1) 0.049(3) 0.046(3) 0.072(3) 0.001(2) -0.002(2) 0.015(2)
O(3) 0.054(3) 0.070(3) 0.037(2) -0.004(2) 0.008(2) 0.015(2)
N(1) 0.040(3) 0.027(2) 0.031(2) -0.002(2) 0.012(2) 0.005(2)
C(1) 0.033(3) 0.042(3) 0.049(4) -0.004(2) 0.002(3) 0.009(3)
C(01) 0.046(3) 0.065(4) 0.045(4) -0.001(3) 0.009(3) 0.004(3)
C(02) 0.046(3) 0.040(3) 0.031(3) -0.005(3) 0.002(2) -0.015(2)
C(03) 0.050(3) 0.030(3) 0.045(3) -0.015(2) -0.005(3) -0.009(2)
C(04) 0.032(3) 0.069(5) 0.071(5) 0.013(3) 0.020(3) 0.005(4)
C(05) 0.049(4) 0.034(4) 0.052(4) 0.011(3) 0.027(3) -0.007(3)
C(05A) 0.049(4) 0.034(4) 0.052(4) 0.011(3) 0.027(3) -0.007(3)
C(06) 0.063(4) 0.050(4) 0.047(4) 0.004(3) 0.012(3) -0.025(3)
C(11) 0.039(3) 0.033(3) 0.026(2) 0.001(2) 0.009(2) 0.006(2)
C(12) 0.050(3) 0.048(4) 0.036(3) 0.001(3) 0.008(2) 0.003(2)
C(13) 0.059(4) 0.040(3) 0.040(3) 0.008(3) 0.018(3) 0.012(2)
C(14) 0.051(3) 0.040(3) 0.052(4) -0.004(3) 0.025(3) 0.003(3)
C(15) 0.037(3) 0.043(3) 0.043(3) -0.008(2) 0.015(2) 0.003(2)
C(16) 0.039(3) 0.038(3) 0.033(3) -0.004(2) 0.005(2) 0.006(2)
C(21) 0.033(2) 0.040(3) 0.038(3) 0.000(2) 0.010(2) 0.002(2)
C(22) 0.070(4) 0.038(3) 0.065(5) -0.002(3) 0.030(4) 0.005(3)
C(23) 0.098(7) 0.056(5) 0.081(6) 0.018(4) 0.046(5) 0.011(4)
C(24) 0.065(5) 0.066(5) 0.061(5) 0.018(4) 0.029(4) 0.007(4)
C(25) 0.044(3) 0.072(5) 0.052(4) 0.007(3) 0.017(3) 0.008(3)
C(26) 0.038(3) 0.046(3) 0.046(3) -0.006(2) 0.016(2) 0.010(3)
C(31) 0.031(2) 0.035(3) 0.039(3) -0.003(2) 0.008(2) 0.000(2)
C(32) 0.035(3) 0.033(3) 0.067(4) -0.007(2) -0.002(3) 0.012(3)
C(33) 0.055(4) 0.035(3) 0.079(5) -0.010(3) 0.007(4) 0.012(3)
C(34) 0.048(3) 0.048(4) 0.053(4) -0.019(3) 0.016(3) -0.010(3)
C(35) 0.040(3) 0.049(4) 0.048(4) -0.013(3) 0.004(3) -0.001(3)
C(36) 0.027(2) 0.047(3) 0.047(3) -0.005(2) 0.002(2) 0.004(3)
C(41) 0.101(8) 0.042(4) 0.092(8) 0.011(5) 0.034(6) 0.006(4)
B(1) 0.039(3) 0.038(4) 0.059(4) 0.002(3) 0.007(3) 0.013(3)

loop_
_geom_bond_atom_site_label_1
_geom_bond_atom_site_label_2
_geom_bond_distance
_geom_bond_site_symmetry_1
_geom_bond_site_symmetry_2
_geom_bond_publ_flag
Ir(1) P(1) 2.313(1) . . yes
Ir(1) N(1) 2.213(5) . . yes
Ir(1) C(1) 2.029(8) . . yes
Ir(1) C(02) 2.180(7) . . yes
Ir(1) C(03) 2.204(6) . . yes
Ir(1) C(04) 2.261(7) . . yes
Ir(1) C(05) 2.212(9) . . yes
Ir(1) C(05A) 2.27(3) . . yes
Ir(1) C(06) 2.188(8) . . yes
Cl(1) C(41) 1.73(1) . . yes
Cl(2) C(41) 1.81(1) . . yes
P(1) C(16) 1.834(6) . . yes
P(1) C(21) 1.816(7) . . yes
P(1) C(31) 1.810(6) . . yes
F(1) B(1) 1.387(8) . . yes
F(2) B(1) 1.366(10) . . yes
F(3) B(1) 1.380(9) . . yes
F(4) B(1) 1.384(10) . . yes
O(1) C(1) 1.222(9) . . yes
O(3) C(1) 1.367(10) . . yes
O(3) C(01) 1.421(10) . . yes
N(1) C(11) 1.339(7) . . yes
N(1) C(15) 1.351(8) . . yes
C(01) C(02) 1.52(1) . . yes
C(02) C(03) 1.40(1) . . yes
C(04) C(05) 1.40(1) . . yes
C(04) C(05A) 1.31(3) . . yes
C(05) C(05A) 1.09(3) . . yes
C(05) C(06) 1.34(1) . . yes
C(05A) C(06) 1.44(3) . . yes
C(11) C(12) 1.396(9) . . yes
C(11) C(16) 1.512(8) . . yes
C(12) C(13) 1.37(1) . . yes
C(13) C(14) 1.393(9) . . yes
C(14) C(15) 1.356(9) . . yes
C(21) C(22) 1.385(9) . . yes
C(21) C(26) 1.407(10) . . yes
C(22) C(23) 1.38(1) . . yes
C(23) C(24) 1.38(2) . . yes
C(24) C(25) 1.36(1) . . yes
C(25) C(26) 1.40(1) . . yes
C(31) C(32) 1.365(8) . . yes
C(31) C(36) 1.395(7) . . yes
C(32) C(33) 1.400(10) . . yes
C(33) C(34) 1.39(1) . . yes
C(34) C(35) 1.39(1) . . yes
C(35) C(36) 1.406(10) . . yes
